data_7211508
loop_
_publ_author_name
'Ohba, Masaaki'
'Yoneda, Ko'
'Kitagawa, Susumu'

_publ_section_title
;
 Guest-responsive porous magnetic frameworks using polycyanometallates
;
_journal_issue 1
_journal_name_full CrystEngComm
_journal_page_first 159
_journal_paper_doi 10.1039/b906442g
_journal_volume 12
_journal_year 2010
_chemical_formula_moiety 'C30 H63 Fe2 N21 Ni3 O6 '
_chemical_formula_sum 'C30 H63 Fe2 N21 Ni3 O6'
_chemical_formula_weight 1101.76
_space_group_IT_number 15
_symmetry_cell_setting monoclinic
_symmetry_Int_Tables_number 15
_symmetry_space_group_name_Hall '-C 2yc'
_symmetry_space_group_name_H-M 'C 1 2/c 1'
_cell_angle_alpha 90.0000
_cell_angle_beta 100.552(4)
_cell_angle_gamma 90.0000
_cell_formula_units_Z 4
_cell_length_a 24.044(8)
_cell_length_b 14.343(4)
_cell_length_c 16.688(5)
_cell_measurement_reflns_used 8303
_cell_measurement_temperature 243.1
_cell_measurement_theta_max 27.5
_cell_measurement_theta_min 3.0
_cell_volume 5658(3)
_computing_cell_refinement CrystalClear
_computing_data_collection CrystalClear
_computing_data_reduction CrystalStructure
_computing_publication_material 'CrystalStructure 3.8'
_computing_structure_refinement SHELXL
_computing_structure_solution SIR92
_diffrn_ambient_temperature 243.1
_diffrn_detector_area_resol_mean 7.31
_diffrn_measured_fraction_theta_full 0.993
_diffrn_measured_fraction_theta_max 0.993
_diffrn_measurement_device_type 'Rigaku Mercury'
_diffrn_measurement_method \w
_diffrn_radiation_type 'Mo K\a'
_diffrn_radiation_wavelength 0.71070
_diffrn_reflns_av_R_equivalents 0.039
_diffrn_reflns_limit_h_max 31
_diffrn_reflns_limit_h_min -31
_diffrn_reflns_limit_k_max 18
_diffrn_reflns_limit_k_min -16
_diffrn_reflns_limit_l_max 21
_diffrn_reflns_limit_l_min -18
_diffrn_reflns_number 21405
_diffrn_reflns_theta_full 27.48
_diffrn_reflns_theta_max 27.48
_exptl_absorpt_coefficient_mu 1.533
_exptl_absorpt_correction_T_max 0.832
_exptl_absorpt_correction_T_min 0.755
_exptl_absorpt_correction_type numerical
_exptl_absorpt_process_details
;
Higashi, T. (1999). Program for Absorption Correction.
Rigaku Corporation, Tokyo, Japan.
;
_exptl_crystal_colour black
_exptl_crystal_density_diffrn 1.293
_exptl_crystal_density_method 'not measured'
_exptl_crystal_description prism
_exptl_crystal_F_000 2296.00
_exptl_crystal_size_max 0.20
_exptl_crystal_size_mid 0.20
_exptl_crystal_size_min 0.12
_refine_diff_density_max 0.82
_refine_diff_density_min -0.65
_refine_ls_extinction_method none
_refine_ls_goodness_of_fit_ref 1.070
_refine_ls_hydrogen_treatment refall
_refine_ls_number_parameters 285
_refine_ls_number_reflns 6442
_refine_ls_R_factor_gt 0.0628
_refine_ls_shift/su_max 0.0000
_refine_ls_structure_factor_coef Fsqd
_refine_ls_weighting_details 'w = 1/[\s^2^(Fo^2^)+(0.1205P)^2^+0.0000P] where P=(Fo^2^+2Fc^2^)/3'
_refine_ls_weighting_scheme calc
_refine_ls_wR_factor_ref 0.2049
_reflns_number_gt 4745
_reflns_number_total 6442
_reflns_threshold_expression F^2^>2.0\s(F^2^)
_cod_data_source_file b906442g.txt
_cod_data_source_block '__[Ni(dipn)]2[Ni(dipn)(H2O)][Fe(CN)6]2'
_cod_original_formula_sum 'C30 H63 Fe2 N21 Ni3 O6 '
_cod_database_code 7211508

loop_
_symmetry_equiv_pos_site_id
_symmetry_equiv_pos_as_xyz
1 +X,+Y,+Z
2 -X,+Y,1/2-Z
3 -X,-Y,-Z
4 +X,-Y,1/2+Z
5 1/2+X,1/2+Y,+Z
6 1/2-X,1/2+Y,1/2-Z
7 1/2-X,1/2-Y,-Z
8 1/2+X,1/2-Y,1/2+Z

loop_
_atom_site_label
_atom_site_type_symbol
_atom_site_fract_x
_atom_site_fract_y
_atom_site_fract_z
_atom_site_U_iso_or_equiv
_atom_site_adp_type
_atom_site_occupancy
_atom_site_symmetry_multiplicity
_atom_site_calc_flag
_atom_site_refinement_flags
Ni(1) Ni 0.22756(3) 0.18122(4) 0.69343(3) 0.0518(2) Uani 1.00 1 d .
Ni(2) Ni 0.0000 0.10709(6) 0.2500 0.0602(2) Uani 1.00 2 d S
Fe(1) Fe 0.19028(2) 0.02940(3) 0.41840(3) 0.03557(17) Uani 1.00 1 d .
O(1) O 0.0000 0.2545(5) 0.2500 0.148(3) Uani 1.00 2 d S
O(2) O 0.4127(2) -0.1630(4) 0.5356(6) 0.085(2) Uani 0.50 1 d P
O(3) O 0.5159(9) -0.1694(13) 0.4129(14) 0.212(7) Uiso 0.50 1 d P
O(4) O 0.6337(7) -0.1784(10) 0.4971(10) 0.175(5) Uiso 0.50 1 d P
O(5) O 0.5958(10) -0.0909(16) 0.5651(14) 0.260(10) Uiso 0.50 1 d P
O(6) O 0.5010(11) -0.0536(19) 0.6444(16) 0.284(11) Uiso 0.50 1 d P
N(1) N 0.18633(18) 0.1225(2) 0.58330(19) 0.0557(9) Uani 1.00 1 d .
N(2) N 0.07675(19) 0.1047(3) 0.3280(2) 0.0744(12) Uani 1.00 1 d .
N(3) N 0.24584(19) 0.2067(2) 0.3668(2) 0.0624(10) Uani 1.00 1 d .
N(4) N 0.1272(2) -0.1478(3) 0.4568(4) 0.1041(19) Uani 1.00 1 d .
N(5) N 0.3094(2) -0.0424(4) 0.4903(3) 0.0932(16) Uani 1.00 1 d .
N(6) N 0.2039(2) -0.0702(2) 0.2602(2) 0.0706(12) Uani 1.00 1 d .
N(7) N 0.1520(2) 0.2477(3) 0.7020(3) 0.104(2) Uani 1.00 1 d .
N(8) N 0.2713(3) 0.2392(5) 0.8046(2) 0.122(2) Uani 1.00 1 d .
N(9) N 0.2963(2) 0.1047(3) 0.6714(3) 0.0935(16) Uani 1.00 1 d .
N(10) N -0.0405(2) 0.1150(5) 0.3504(3) 0.110(2) Uani 1.00 1 d .
N(11) N 0.0000 -0.0401(5) 0.2500 0.086(2) Uani 1.00 2 d S
C(1) C 0.18511(18) 0.0869(2) 0.5218(2) 0.0441(8) Uani 1.00 1 d .
C(2) C 0.1192(2) 0.0796(3) 0.3646(2) 0.0520(9) Uani 1.00 1 d .
C(3) C 0.22631(19) 0.1411(2) 0.3875(2) 0.0460(9) Uani 1.00 1 d .
C(4) C 0.1514(2) -0.0823(3) 0.4448(3) 0.0572(10) Uani 1.00 1 d .
C(5) C 0.2645(2) -0.0195(3) 0.4650(2) 0.0522(10) Uani 1.00 1 d .
C(6) C 0.1984(2) -0.0299(2) 0.3176(2) 0.0515(10) Uani 1.00 1 d .
C(7) C 0.1587(10) 0.3284(10) 0.7677(9) 0.311(13) Uani 1.00 1 d .
C(8) C 0.1916(9) 0.3271(10) 0.8334(8) 0.221(10) Uani 1.00 1 d .
C(9) C 0.2507(9) 0.3199(7) 0.8400(6) 0.216(9) Uani 1.00 1 d .
C(10) C 0.3262(7) 0.2246(10) 0.8237(10) 0.216(9) Uani 1.00 1 d .
C(11) C 0.3584(4) 0.1605(16) 0.7971(9) 0.237(12) Uani 1.00 1 d .
C(12) C 0.3531(4) 0.1120(7) 0.7109(11) 0.221(8) Uani 1.00 1 d .
C(13) C -0.0571(7) 0.0393(11) 0.3870(8) 0.222(8) Uani 1.00 1 d .
C(14) C -0.0455(4) -0.0473(9) 0.3733(6) 0.148(4) Uani 1.00 1 d .
C(15) C -0.0222(4) -0.0862(5) 0.3117(6) 0.134(3) Uani 1.00 1 d .
H(1) H 0.1369 0.2721 0.6525 0.125 Uiso 1.00 1 c R
H(2) H 0.1273 0.2047 0.7148 0.125 Uiso 1.00 1 c R
H(3) H 0.1677 0.3849 0.7396 0.373 Uiso 1.00 1 c R
H(4) H 0.1210 0.3383 0.7805 0.373 Uiso 1.00 1 c R
H(5) H 0.1799 0.2750 0.8645 0.265 Uiso 1.00 1 c R
H(6) H 0.1845 0.3841 0.8623 0.265 Uiso 1.00 1 c R
H(7) H 0.2678 0.3214 0.8980 0.260 Uiso 1.00 1 c R
H(8) H 0.2640 0.3752 0.8146 0.260 Uiso 1.00 1 c R
H(9) H 0.2604 0.1957 0.8392 0.147 Uiso 1.00 1 c R
H(10) H 0.3338 0.2175 0.8831 0.259 Uiso 1.00 1 c R
H(11) H 0.3433 0.2843 0.8128 0.259 Uiso 1.00 1 c R
H(12) H 0.3594 0.1087 0.8356 0.284 Uiso 1.00 1 c R
H(13) H 0.3965 0.1873 0.8075 0.284 Uiso 1.00 1 c R
H(14) H 0.3742 0.1484 0.6768 0.265 Uiso 1.00 1 c R
H(15) H 0.3698 0.0496 0.7178 0.265 Uiso 1.00 1 c R
H(16) H 0.2867 0.0440 0.6771 0.112 Uiso 1.00 1 c R
H(17) H 0.2968 0.1129 0.6175 0.112 Uiso 1.00 1 c R
H(18) H -0.0171 0.1477 0.3895 0.132 Uiso 1.00 1 c R
H(19) H -0.0719 0.1508 0.3349 0.132 Uiso 1.00 1 c R
H(20) H -0.0437 0.0490 0.4455 0.266 Uiso 1.00 1 c R
H(21) H -0.0984 0.0429 0.3784 0.266 Uiso 1.00 1 c R
H(22) H -0.0814 -0.0805 0.3713 0.178 Uiso 1.00 1 c R
H(23) H -0.0209 -0.0681 0.4236 0.178 Uiso 1.00 1 c R
H(24) H -0.0514 -0.1282 0.2829 0.161 Uiso 1.00 1 c R
H(25) H 0.0084 -0.1264 0.3391 0.161 Uiso 1.00 1 c R

loop_
_atom_site_aniso_label
_atom_site_aniso_U_11
_atom_site_aniso_U_22
_atom_site_aniso_U_33
_atom_site_aniso_U_12
_atom_site_aniso_U_13
_atom_site_aniso_U_23
Ni(1) 0.0848(4) 0.0430(3) 0.0282(2) -0.0199(2) 0.0124(2) -0.00070(19)
Ni(2) 0.0482(4) 0.0658(5) 0.0606(5) 0.0000 -0.0058(3) 0.0000
Fe(1) 0.0463(3) 0.0341(3) 0.0258(2) -0.0030(2) 0.0051(2) -0.00235(18)
O(1) 0.120(6) 0.080(4) 0.213(9) 0.0000 -0.047(6) 0.0000
O(2) 0.053(3) 0.045(3) 0.147(7) -0.011(2) -0.011(4) 0.024(4)
N(1) 0.083(2) 0.057(2) 0.0286(17) -0.0144(18) 0.0146(16) -0.0080(14)
N(2) 0.056(2) 0.090(3) 0.069(2) 0.017(2) -0.009(2) -0.006(2)
N(3) 0.093(3) 0.0484(19) 0.051(2) -0.015(2) 0.026(2) 0.0024(16)
N(4) 0.112(4) 0.059(2) 0.151(5) -0.029(2) 0.050(3) -0.002(3)
N(5) 0.069(3) 0.119(4) 0.088(3) 0.021(2) 0.006(2) 0.031(3)
N(6) 0.101(3) 0.065(2) 0.042(2) 0.028(2) 0.004(2) -0.0196(18)
N(7) 0.131(4) 0.057(2) 0.148(5) -0.006(2) 0.088(4) -0.018(2)
N(8) 0.158(6) 0.162(6) 0.044(2) -0.105(5) 0.012(3) -0.023(3)
N(9) 0.076(3) 0.084(3) 0.119(4) 0.007(2) 0.016(3) 0.025(3)
N(10) 0.083(3) 0.161(6) 0.084(3) 0.041(3) 0.009(3) -0.028(3)
N(11) 0.105(5) 0.063(3) 0.102(5) 0.0000 0.051(4) 0.0000
C(1) 0.055(2) 0.044(2) 0.0338(19) -0.0121(16) 0.0107(16) 0.0004(15)
C(2) 0.056(2) 0.054(2) 0.045(2) 0.0001(19) 0.008(2) -0.0074(18)
C(3) 0.064(2) 0.043(2) 0.0336(19) -0.0028(17) 0.0163(18) -0.0006(15)
C(4) 0.063(2) 0.044(2) 0.066(2) -0.0090(19) 0.014(2) -0.0012(19)
C(5) 0.055(2) 0.056(2) 0.043(2) 0.0046(19) 0.0047(19) 0.0089(18)
C(6) 0.067(2) 0.047(2) 0.038(2) 0.0135(19) 0.0026(19) -0.0007(16)
C(7) 0.58(3) 0.205(14) 0.181(14) 0.230(19) 0.16(2) 0.003(11)
C(8) 0.38(2) 0.184(11) 0.138(10) -0.183(15) 0.154(14) -0.116(9)
C(9) 0.42(2) 0.124(8) 0.082(6) -0.122(14) -0.002(11) -0.046(5)
C(10) 0.207(15) 0.171(11) 0.207(15) -0.054(11) -0.125(14) -0.008(10)
C(11) 0.085(7) 0.45(3) 0.150(12) -0.100(12) -0.050(7) 0.153(17)
C(12) 0.105(7) 0.131(8) 0.38(2) 0.010(6) -0.083(11) -0.028(11)
C(13) 0.33(2) 0.236(16) 0.149(11) 0.010(15) 0.174(14) -0.001(10)
C(14) 0.125(7) 0.221(12) 0.109(7) -0.013(8) 0.051(6) 0.068(7)
C(15) 0.167(9) 0.096(5) 0.153(8) -0.012(5) 0.063(7) 0.035(5)

loop_
_atom_type_symbol
_atom_type_description
_atom_type_scat_dispersion_real
_atom_type_scat_dispersion_imag
_atom_type_scat_source
C C 0.003 0.002
;
International Tables for Crystallography
(1992, Vol. C, Tables 4.2.6.8 and 6.1.1.4)
;
H H 0.000 0.000
;
International Tables for Crystallography
(1992, Vol. C, Table 6.1.1.4)
;
Fe Fe 0.346 0.844
;
International Tables for Crystallography
(1992, Vol. C, Tables 4.2.6.8 and 6.1.1.4)
;
N N 0.006 0.003
;
International Tables for Crystallography
(1992, Vol. C, Tables 4.2.6.8 and 6.1.1.4)
;
Ni Ni 0.339 1.112
;
International Tables for Crystallography
(1992, Vol. C, Tables 4.2.6.8 and 6.1.1.4)
;
O O 0.011 0.006
;
International Tables for Crystallography
(1992, Vol. C, Tables 4.2.6.8 and 6.1.1.4)
;

loop_
_geom_angle_atom_site_label_1
_geom_angle_atom_site_label_2
_geom_angle_atom_site_label_3
_geom_angle
_geom_angle_publ_flag
_geom_angle_site_symmetry_1
_geom_angle_site_symmetry_3
N(1) Ni(1) N(3) 91.41(14) yes . 7_556
N(1) Ni(1) N(6) 91.73(14) yes . 4_555
N(1) Ni(1) N(7) 88.06(19) yes . .
N(1) Ni(1) N(8) 178.6(2) yes . .
N(1) Ni(1) N(9) 84.05(19) yes . .
N(3) Ni(1) N(6) 176.76(15) yes 7_556 4_555
N(3) Ni(1) N(7) 91.65(19) yes 7_556 .
N(3) Ni(1) N(8) 88.5(2) yes 7_556 .
N(3) Ni(1) N(9) 89.9(2) yes 7_556 .
N(6) Ni(1) N(7) 89.2(2) yes 4_555 .
N(6) Ni(1) N(8) 88.4(2) yes 4_555 .
N(6) Ni(1) N(9) 89.7(2) yes 4_555 .
N(7) Ni(1) N(8) 93.4(2) yes . .
N(7) Ni(1) N(9) 172.0(2) yes . .
N(8) Ni(1) N(9) 94.5(2) yes . .
O(1) Ni(2) N(2) 90.94(13) yes . .
O(1) Ni(2) N(2) 90.94(13) yes . 2_555
O(1) Ni(2) N(10) 86.9(2) yes . .
O(1) Ni(2) N(10) 86.9(2) yes . 2_555
O(1) Ni(2) N(11) 180 yes . .
N(2) Ni(2) N(2) 178.11(19) yes . 2_555
N(2) Ni(2) N(10) 89.4(2) yes . .
N(2) Ni(2) N(10) 90.7(2) yes . 2_555
N(2) Ni(2) N(11) 89.06(13) yes . .
N(2) Ni(2) N(10) 90.7(2) yes 2_555 .
N(2) Ni(2) N(10) 89.4(2) yes 2_555 2_555
N(2) Ni(2) N(11) 89.06(13) yes 2_555 .
N(10) Ni(2) N(10) 173.7(3) yes . 2_555
N(10) Ni(2) N(11) 93.1(2) yes . .
N(10) Ni(2) N(11) 93.1(2) yes 2_555 .
C(1) Fe(1) C(2) 93.44(18) yes . .
C(1) Fe(1) C(3) 89.44(16) yes . .
C(1) Fe(1) C(4) 92.10(19) yes . .
C(1) Fe(1) C(5) 90.06(18) yes . .
C(1) Fe(1) C(6) 177.64(17) yes . .
C(2) Fe(1) C(3) 88.21(18) yes . .
C(2) Fe(1) C(4) 89.46(19) yes . .
C(2) Fe(1) C(5) 175.5(2) yes . .
C(2) Fe(1) C(6) 88.93(18) yes . .
C(3) Fe(1) C(4) 177.28(17) yes . .
C(3) Fe(1) C(5) 88.99(18) yes . .
C(3) Fe(1) C(6) 90.61(17) yes . .
C(4) Fe(1) C(5) 93.24(19) yes . .
C(4) Fe(1) C(6) 87.9(2) yes . .
C(5) Fe(1) C(6) 87.58(18) yes . .
Ni(1) N(1) C(1) 153.8(3) yes . .
Ni(2) N(2) C(2) 161.9(4) yes . .
Ni(1) N(3) C(3) 168.5(3) yes 7_556 .
Ni(1) N(6) C(6) 156.5(3) yes 4_554 .
Ni(1) N(7) C(7) 113.9(8) yes . .
Ni(1) N(8) C(9) 121.6(7) yes . .
Ni(1) N(8) C(10) 117.5(8) yes . .
C(9) N(8) C(10) 115.9(11) yes . .
Ni(1) N(9) C(12) 127.9(7) yes . .
Ni(2) N(10) C(13) 122.8(8) yes . .
Ni(2) N(11) C(15) 118.0(4) yes . .
Ni(2) N(11) C(15) 118.0(4) yes . 2_555
C(15) N(11) C(15) 124.0(7) yes . 2_555
Fe(1) C(1) N(1) 174.8(4) yes . .
Fe(1) C(2) N(2) 174.9(4) yes . .
Fe(1) C(3) N(3) 177.4(3) yes . .
Fe(1) C(4) N(4) 176.9(4) yes . .
Fe(1) C(5) N(5) 175.0(4) yes . .
Fe(1) C(6) N(6) 175.8(3) yes . .
N(7) C(7) C(8) 125.0(15) yes . .
C(7) C(8) C(9) 123.1(18) yes . .
N(8) C(9) C(8) 116.6(12) yes . .
N(8) C(10) C(11) 130.4(13) yes . .
C(10) C(11) C(12) 130.8(11) yes . .
N(9) C(12) C(11) 111.6(10) yes . .
N(10) C(13) C(14) 126.9(14) yes . .
C(13) C(14) C(15) 130.3(12) yes . .
N(11) C(15) C(14) 128.1(8) yes . .
Ni(1) N(7) H(1) 108.8 no . .
Ni(1) N(7) H(2) 108.8 no . .
C(7) N(7) H(1) 108.8 no . .
C(7) N(7) H(2) 108.8 no . .
H(1) N(7) H(2) 107.7 no . .
Ni(1) N(8) H(9) 97.5 no . .
C(9) N(8) H(9) 97.5 no . .
C(10) N(8) H(9) 97.5 no . .
Ni(1) N(9) H(16) 105.3 no . .
Ni(1) N(9) H(17) 105.3 no . .
C(12) N(9) H(16) 105.3 no . .
C(12) N(9) H(17) 105.3 no . .
H(16) N(9) H(17) 106.0 no . .
Ni(2) N(10) H(18) 106.6 no . .
Ni(2) N(10) H(19) 106.6 no . .
C(13) N(10) H(18) 106.6 no . .
C(13) N(10) H(19) 106.6 no . .
H(18) N(10) H(19) 106.6 no . .
N(7) C(7) H(3) 106.1 no . .
N(7) C(7) H(4) 106.1 no . .
C(8) C(7) H(3) 106.1 no . .
C(8) C(7) H(4) 106.1 no . .
H(3) C(7) H(4) 106.3 no . .
C(7) C(8) H(5) 106.5 no . .
C(7) C(8) H(6) 106.5 no . .
C(9) C(8) H(5) 106.6 no . .
C(9) C(8) H(6) 106.6 no . .
H(5) C(8) H(6) 106.5 no . .
N(8) C(9) H(7) 108.2 no . .
N(8) C(9) H(8) 108.2 no . .
C(8) C(9) H(7) 108.1 no . .
C(8) C(9) H(8) 108.1 no . .
H(7) C(9) H(8) 107.3 no . .
N(8) C(10) H(10) 104.7 no . .
N(8) C(10) H(11) 104.7 no . .
C(11) C(10) H(10) 104.7 no . .
C(11) C(10) H(11) 104.7 no . .
H(10) C(10) H(11) 105.7 no . .
C(10) C(11) H(12) 104.6 no . .
C(10) C(11) H(13) 104.6 no . .
C(12) C(11) H(12) 104.6 no . .
C(12) C(11) H(13) 104.6 no . .
H(12) C(11) H(13) 105.7 no . .
N(9) C(12) H(14) 109.3 no . .
N(9) C(12) H(15) 109.3 no . .
C(11) C(12) H(14) 109.3 no . .
C(11) C(12) H(15) 109.3 no . .
H(14) C(12) H(15) 108.0 no . .
N(10) C(13) H(20) 105.6 no . .
N(10) C(13) H(21) 105.6 no . .
C(14) C(13) H(20) 105.6 no . .
C(14) C(13) H(21) 105.6 no . .
H(20) C(13) H(21) 106.1 no . .
C(13) C(14) H(22) 104.7 no . .
C(13) C(14) H(23) 104.7 no . .
C(15) C(14) H(22) 104.7 no . .
C(15) C(14) H(23) 104.7 no . .
H(22) C(14) H(23) 105.7 no . .
N(11) C(15) H(24) 105.3 no . .
N(11) C(15) H(25) 105.3 no . .
C(14) C(15) H(24) 105.3 no . .
C(14) C(15) H(25) 105.3 no . .
H(24) C(15) H(25) 106.0 no . .

loop_
_geom_bond_atom_site_label_1
_geom_bond_atom_site_label_2
_geom_bond_distance
_geom_bond_publ_flag
_geom_bond_site_symmetry_2
Ni(1) N(1) 2.098(3) yes .
Ni(1) N(3) 2.059(4) yes 7_556
Ni(1) N(6) 2.082(4) yes 4_555
Ni(1) N(7) 2.079(5) yes .
Ni(1) N(8) 2.127(5) yes .
Ni(1) N(9) 2.071(5) yes .
Ni(2) O(1) 2.114(7) yes .
Ni(2) N(2) 2.055(4) yes .
Ni(2) N(2) 2.055(4) yes 2_555
Ni(2) N(10) 2.089(6) yes .
Ni(2) N(10) 2.089(6) yes 2_555
Ni(2) N(11) 2.111(7) yes .
Fe(1) C(1) 1.937(3) yes .
Fe(1) C(2) 1.919(4) yes .
Fe(1) C(3) 1.936(4) yes .
Fe(1) C(4) 1.946(4) yes .
Fe(1) C(5) 1.943(4) yes .
Fe(1) C(6) 1.927(4) yes .
N(1) C(1) 1.142(5) yes .
N(2) C(2) 1.148(6) yes .
N(3) C(3) 1.133(5) yes .
N(4) C(4) 1.142(7) yes .
N(5) C(5) 1.133(6) yes .
N(6) C(6) 1.146(6) yes .
N(7) C(7) 1.581(16) yes .
N(8) C(9) 1.428(15) yes .
N(8) C(10) 1.317(18) yes .
N(9) C(12) 1.407(12) yes .
N(10) C(13) 1.342(18) yes .
N(11) C(15) 1.408(11) yes .
N(11) C(15) 1.408(11) yes 2_555
C(7) C(8) 1.23(2) yes .
C(8) C(9) 1.41(3) yes .
C(10) C(11) 1.33(2) yes .
C(11) C(12) 1.58(2) yes .
C(13) C(14) 1.30(2) yes .
C(14) C(15) 1.376(16) yes .
N(7) H(1) 0.910 no .
N(7) H(2) 0.910 no .
N(8) H(9) 0.920 no .
N(9) H(16) 0.910 no .
N(9) H(17) 0.910 no .
N(10) H(18) 0.910 no .
N(10) H(19) 0.910 no .
C(7) H(3) 0.980 no .
C(7) H(4) 0.98 no .
C(8) H(5) 0.980 no .
C(8) H(6) 0.980 no .
C(9) H(7) 0.980 no .
C(9) H(8) 0.980 no .
C(10) H(10) 0.980 no .
C(10) H(11) 0.980 no .
C(11) H(12) 0.98 no .
C(11) H(13) 0.980 no .
C(12) H(14) 0.980 no .
C(12) H(15) 0.980 no .
C(13) H(20) 0.980 no .
C(13) H(21) 0.980 no .
C(14) H(22) 0.980 no .
C(14) H(23) 0.980 no .
C(15) H(24) 0.980 no .
C(15) H(25) 0.980 no .

loop_
_geom_contact_atom_site_label_1
_geom_contact_atom_site_label_2
_geom_contact_distance
_geom_contact_site_symmetry_2
O(1) O(3) 2.89(2) 5_455
O(1) O(3) 2.89(2) 6_555
O(2) O(3) 3.50(2) .
O(2) O(6) 2.98(2) .
O(2) N(4) 2.888(8) 7_546
O(2) N(5) 3.008(8) .
O(3) O(1) 2.89(2) 5_545
O(3) O(2) 3.50(2) .
O(3) O(4) 2.93(2) .
O(3) O(5) 3.10(3) .
O(3) O(6) 3.34(3) 3_656
O(3) N(10) 3.46(2) 5_545
O(4) O(3) 2.93(2) .
O(4) O(5) 2.02(3) .
O(4) N(1) 3.340(15) 5_545
O(4) N(3) 3.361(16) 3_656
O(4) N(5) 3.441(16) 3_656
O(4) N(7) 3.530(18) 5_545
O(4) C(1) 3.583(15) 5_545
O(4) C(3) 3.598(17) 3_656
O(5) O(3) 3.10(3) .
O(5) O(4) 2.02(3) .
O(5) O(6) 2.89(4) .
O(5) N(5) 3.24(2) 3_656
O(5) N(7) 3.36(2) 5_545
O(6) O(2) 2.98(2) .
O(6) O(3) 3.34(3) 3_656
O(6) O(5) 2.89(4) .
O(6) O(6) 3.53(4) 2_656
N(1) O(4) 3.340(15) 5_455
N(3) O(4) 3.361(16) 3_656
N(4) O(2) 2.888(8) 7_546
N(5) O(2) 3.008(8) .
N(5) O(4) 3.441(16) 3_656
N(5) O(5) 3.24(2) 3_656
N(5) C(8) 3.492(16) 6_546
N(7) O(4) 3.530(18) 5_455
N(7) O(5) 3.36(2) 5_455
N(10) O(3) 3.46(2) 5_455
C(1) O(4) 3.583(15) 5_455
C(3) O(4) 3.598(17) 3_656
C(8) N(5) 3.492(16) 6_556
O(1) H(13) 2.947 8_454
O(1) H(14) 3.351 8_454
O(2) H(4) 3.313 6_546
O(2) H(5) 3.144 6_546
O(2) H(6) 3.207 6_546
O(2) H(10) 2.987 4_554
O(2) H(12) 3.440 4_554
O(3) H(13) 3.09 4_554
O(3) H(14) 3.28 3_656
O(3) H(18) 2.746 5_545
O(3) H(19) 3.433 5_545
O(4) H(1) 2.676 5_545
O(4) H(14) 2.905 3_656
O(4) H(17) 2.915 3_656
O(5) H(1) 2.54 5_545
O(5) H(3) 3.12 5_545
O(5) H(12) 3.38 2_656
N(1) H(21) 3.316 3_556
N(1) H(22) 2.830 3_556
N(4) H(7) 3.192 6_546
N(4) H(10) 3.291 6_546
N(4) H(20) 3.145 3_556
N(4) H(21) 3.316 3_556
N(5) H(5) 3.547 6_546
N(5) H(6) 2.656 6_546
N(5) H(7) 3.466 6_546
N(7) H(22) 3.063 3_556
N(7) H(24) 3.015 3_556
N(9) H(3) 3.525 6_546
N(9) H(6) 3.261 6_546
N(10) H(11) 3.105 8_454
N(10) H(13) 3.233 8_454
C(1) H(21) 3.442 3_556
C(1) H(22) 3.323 3_556
C(4) H(7) 3.270 6_546
C(4) H(20) 3.466 3_556
C(4) H(21) 3.466 3_556
C(5) H(6) 3.229 6_546
C(5) H(7) 3.419 6_546
C(7) H(15) 3.264 6_556
C(7) H(16) 3.419 6_556
C(8) H(15) 3.555 6_556
C(8) H(16) 3.165 6_556
C(9) H(16) 3.336 6_556
C(10) H(19) 3.010 8_555
C(11) H(19) 3.19 8_555
C(12) H(3) 3.420 6_546
C(12) H(6) 3.548 6_546
C(13) H(11) 3.547 8_454
C(13) H(20) 3.578 3_556
C(13) H(23) 3.392 3_556
C(14) H(2) 3.172 3_556
C(14) H(20) 3.372 3_556
C(15) H(2) 3.009 3_556
H(1) O(4) 2.676 5_455
H(1) O(5) 2.54 5_455
H(1) H(22) 3.049 3_556
H(1) H(24) 3.235 3_556
H(2) C(14) 3.172 3_556
H(2) C(15) 3.009 3_556
H(2) H(22) 2.424 3_556
H(2) H(24) 2.136 3_556
H(2) H(25) 3.411 3_556
H(3) O(5) 3.12 5_455
H(3) N(9) 3.525 6_556
H(3) C(12) 3.420 6_556
H(3) H(12) 3.464 6_556
H(3) H(15) 2.672 6_556
H(3) H(16) 2.790 6_556
H(4) O(2) 3.313 6_556
H(4) H(15) 3.039 6_556
H(4) H(24) 3.514 3_556
H(5) O(2) 3.144 6_556
H(5) N(5) 3.547 6_556
H(6) O(2) 3.207 6_556
H(6) N(5) 2.656 6_556
H(6) N(9) 3.261 6_556
H(6) C(5) 3.229 6_556
H(6) C(12) 3.548 6_556
H(6) H(15) 2.913 6_556
H(6) H(16) 2.517 6_556
H(6) H(17) 3.320 6_556
H(7) N(4) 3.192 6_556
H(7) N(5) 3.466 6_556
H(7) C(4) 3.270 6_556
H(7) C(5) 3.419 6_556
H(7) H(16) 3.589 6_556
H(8) H(16) 2.727 6_556
H(8) H(21) 3.487 8_555
H(10) O(2) 2.987 4_555
H(10) N(4) 3.291 6_556
H(10) H(19) 3.166 8_555
H(11) N(10) 3.105 8_555
H(11) C(13) 3.547 8_555
H(11) H(18) 3.504 8_555
H(11) H(19) 2.210 8_555
H(11) H(21) 2.956 8_555
H(12) O(2) 3.440 4_555
H(12) O(5) 3.38 2_656
H(12) H(3) 3.464 6_546
H(13) O(3) 3.09 4_555
H(13) N(10) 3.233 8_555
H(13) H(18) 3.278 8_555
H(13) H(19) 2.460 8_555
H(14) O(3) 3.28 3_656
H(14) O(4) 2.905 3_656
H(15) C(7) 3.264 6_546
H(15) C(8) 3.555 6_546
H(15) H(3) 2.672 6_546
H(15) H(4) 3.039 6_546
H(15) H(6) 2.913 6_546
H(16) C(7) 3.419 6_546
H(16) C(8) 3.165 6_546
H(16) C(9) 3.336 6_546
H(16) H(3) 2.790 6_546
H(16) H(6) 2.517 6_546
H(16) H(7) 3.589 6_546
H(16) H(8) 2.727 6_546
H(17) O(4) 2.915 3_656
H(17) H(6) 3.320 6_546
H(18) O(3) 2.746 5_455
H(18) H(11) 3.504 8_454
H(18) H(13) 3.278 8_454
H(18) H(23) 3.290 3_556
H(19) O(3) 3.433 5_455
H(19) C(10) 3.010 8_454
H(19) C(11) 3.19 8_454
H(19) H(10) 3.166 8_454
H(19) H(11) 2.210 8_454
H(19) H(13) 2.460 8_454
H(20) N(4) 3.145 3_556
H(20) C(4) 3.466 3_556
H(20) C(13) 3.578 3_556
H(20) C(14) 3.372 3_556
H(20) H(20) 2.881 3_556
H(20) H(23) 2.453 3_556
H(21) N(1) 3.316 3_556
H(21) N(4) 3.316 3_556
H(21) C(1) 3.442 3_556
H(21) C(4) 3.466 3_556
H(21) H(8) 3.487 8_454
H(21) H(11) 2.956 8_454
H(22) N(1) 2.830 3_556
H(22) N(7) 3.063 3_556
H(22) C(1) 3.323 3_556
H(22) H(1) 3.049 3_556
H(22) H(2) 2.424 3_556
H(23) C(13) 3.392 3_556
H(23) H(18) 3.290 3_556
H(23) H(20) 2.453 3_556
H(23) H(23) 3.223 3_556
H(24) N(7) 3.015 3_556
H(24) H(1) 3.235 3_556
H(24) H(2) 2.136 3_556
H(24) H(4) 3.514 3_556
H(25) H(2) 3.411 3_556
